data_2201330
loop_
_publ_author_name
'Okabe, Nobuo'
'Hasuyo Kyoyama'
'Ayumi Fujimoto'

_publ_section_title
;
 A polymeric cerium(III) complex of dipicolinic acid
;
_journal_issue 7
_journal_name_full 'Acta Crystallographica Section E'
_journal_page_first m354
_journal_page_last m356
_journal_paper_doi 10.1107/S1600536802010826
_journal_volume 58
_journal_year 2002
_chemical_formula_iupac '[Ce (C7 H4 N O4) (C7 H3 N O4) (H2 O)2], 4H2 O'
_chemical_formula_moiety 'C14 H11 Ce N2 O10, 4 H2 O'
_chemical_formula_sum 'C14 H19 Ce N2 O14'
_chemical_formula_weight 579.43
_space_group_IT_number 14
_symmetry_cell_setting monoclinic
_symmetry_space_group_name_Hall '-P 2yab'
_symmetry_space_group_name_H-M 'P 1 21/a 1'
_cell_angle_alpha 90
_cell_angle_beta 101.76(2)
_cell_angle_gamma 90
_cell_formula_units_Z 4
_cell_length_a 12.983(4)
_cell_length_b 11.231(3)
_cell_length_c 14.151(4)
_cell_measurement_reflns_used 25
_cell_measurement_temperature 296.2
_cell_measurement_theta_max 15.0
_cell_measurement_theta_min 14.9
_cell_volume 2020.1(10)
_computing_cell_refinement 'MSC/AFC Diffractometer Control Software'
_computing_data_collection
;
MSC/AFC Diffractometer Control Software (Molecular Structure Corporation &
Rigaku, 1999)
;
_computing_data_reduction 'TEXSAN (Molecular Structure Corporation & Rigaku Corporation, 1999)'
_computing_molecular_graphics 'ORTEPII (Johnson, 1976)'
_computing_publication_material TEXSAN
_computing_structure_refinement 'SHELXL97 (Sheldrick, 1997)'
_computing_structure_solution 'SHELXS97 (Sheldrick, 1997) and DIRDIF94 (Beurskens et al., 1994)'
_diffrn_measured_fraction_theta_full 1.000
_diffrn_measured_fraction_theta_max 1.000
_diffrn_measurement_device_type 'Rigaku AFC-5R'
_diffrn_measurement_method \w-2\q
_diffrn_radiation_type MoK\a
_diffrn_radiation_wavelength 0.7107
_diffrn_reflns_av_R_equivalents 0.042
_diffrn_reflns_limit_h_max 0
_diffrn_reflns_limit_h_min -16
_diffrn_reflns_limit_k_max 14
_diffrn_reflns_limit_k_min 0
_diffrn_reflns_limit_l_max 18
_diffrn_reflns_limit_l_min -18
_diffrn_reflns_number 5095
_diffrn_reflns_theta_full 27.50
_diffrn_reflns_theta_max 27.50
_diffrn_standards_decay_% 0.29
_diffrn_standards_interval_count 150
_diffrn_standards_number 3
_exptl_absorpt_coefficient_mu 2.330
_exptl_absorpt_correction_T_max 0.312
_exptl_absorpt_correction_T_min 0.196
_exptl_absorpt_correction_type '\y scan'
_exptl_absorpt_process_details '(North et al., 1968)'
_exptl_crystal_colour yellow
_exptl_crystal_density_diffrn 1.905
_exptl_crystal_density_method 'not measured'
_exptl_crystal_description prism
_exptl_crystal_F_000 1148.0
_exptl_crystal_size_max 0.500
_exptl_crystal_size_mid 0.500
_exptl_crystal_size_min 0.500
_refine_diff_density_max 2.31
_refine_diff_density_min -2.27
_refine_ls_extinction_method none
_refine_ls_goodness_of_fit_ref 1.458
_refine_ls_hydrogen_treatment noref
_refine_ls_number_parameters 280
_refine_ls_number_reflns 4648
_refine_ls_R_factor_gt 0.0547
_refine_ls_shift/su_max <0.0001
_refine_ls_structure_factor_coef Fsqd
_refine_ls_weighting_details 'w = 1/[\s^2^(Fo^2^) + (0.1P)^2^] where P = (Fo^2^+2Fc^2^)/3'
_refine_ls_weighting_scheme calc
_refine_ls_wR_factor_ref 0.2430
_reflns_number_gt 3689
_reflns_number_total 4648
_reflns_threshold_expression I>2\s(I)
_cod_data_source_file cf6187.cif
_cod_data_source_block I
_cod_original_sg_symbol_H-M 'P 21/a'
_cod_original_formula_sum 'C14 H19 Ce N2 O14 '
_cod_database_code 2201330
_cod_database_fobs_code 2201330

loop_
_symmetry_equiv_pos_as_xyz
x,y,z
1/2-x,1/2+y,-z
-x,-y,-z
1/2+x,1/2-y,z

loop_
_atom_site_label
_atom_site_fract_x
_atom_site_fract_y
_atom_site_fract_z
_atom_site_U_iso_or_equiv
_atom_site_adp_type
_atom_site_calc_flag
_atom_site_refinement_flags
_atom_site_occupancy
_atom_site_disorder_assembly
_atom_site_disorder_group
_atom_site_type_symbol
Ce1 0.14855(3) 0.20575(3) 0.26941(3) 0.0170(2) Uani d . 1.00 . . Ce
O1 0.1216(7) 0.5211(7) 0.4709(6) 0.045(2) Uani d . 1.00 . . O
O2 0.1298(6) 0.4023(6) 0.3440(5) 0.0310(10) Uani d . 1.00 . . O
O3 0.1233(8) -0.0984(7) 0.4883(8) 0.057(2) Uani d . 1.00 . . O
O4 0.1357(5) 0.0079(6) 0.3555(6) 0.035(2) Uani d . 1.00 . . O
O5 -0.2162(4) 0.1643(6) 0.2192(5) 0.0300(10) Uani d . 1.00 . . O
O6 -0.0472(5) 0.2180(5) 0.2703(6) 0.0270(10) Uani d . 1.00 . . O
O7 0.2128(6) -0.1051(6) 0.0772(7) 0.042(2) Uani d . 1.00 . . O
O8 0.2166(5) 0.0701(6) 0.1542(5) 0.0320(10) Uani d . 1.00 . . O
O9 0.3271(5) 0.1533(8) 0.3661(5) 0.041(2) Uani d . 1.00 . . O
O10 0.0620(6) 0.3190(7) 0.1226(5) 0.0320(10) Uani d . 1.00 . . O
O11 0.3516(6) 0.1916(6) 0.0429(6) 0.036(2) Uani d . 1.00 . . O
O12 0.5978(6) 0.0572(7) -0.0284(6) 0.043(2) Uani d . 1.00 . . O
O13 0.079(2) 0.5975(9) 0.2050(10) 0.148(8) Uani d . 1.00 . . O
O14 0.3790(10) 0.2251(8) 0.6255(9) 0.083(4) Uani d . 1.00 . . O
N1 0.1331(6) 0.2110(6) 0.4519(6) 0.026(2) Uani d . 1.00 . . N
N2 0.0180(5) 0.0514(6) 0.1697(6) 0.0220(10) Uani d . 1.00 . . N
C1 0.1283(9) 0.3132(9) 0.4980(7) 0.033(2) Uani d . 1.00 . . C
C2 0.1310(10) 0.3190(10) 0.5948(8) 0.048(3) Uani d . 1.00 . . C
C3 0.138(2) 0.2150(10) 0.6440(10) 0.074(5) Uani d . 1.00 . . C
C4 0.1380(10) 0.1090(10) 0.6003(8) 0.056(3) Uani d . 1.00 . . C
C5 0.1321(8) 0.1107(9) 0.5028(8) 0.034(2) Uani d . 1.00 . . C
C6 0.1279(8) 0.4228(8) 0.4333(7) 0.029(2) Uani d . 1.00 . . C
C7 0.1325(8) -0.0009(9) 0.4440(8) 0.035(2) Uani d . 1.00 . . C
C8 -0.0843(7) 0.0473(7) 0.1740(6) 0.024(2) Uani d . 1.00 . . C
C9 -0.1475(7) -0.0471(8) 0.1382(7) 0.026(2) Uani d . 1.00 . . C
C10 -0.1063(8) -0.1400(8) 0.0987(8) 0.032(2) Uani d . 1.00 . . C
C11 -0.0014(7) -0.1393(8) 0.0910(7) 0.030(2) Uani d . 1.00 . . C
C12 0.0572(7) -0.0398(7) 0.1248(6) 0.020(2) Uani d . 1.00 . . C
C13 -0.1183(6) 0.1524(7) 0.2262(6) 0.021(2) Uani d . 1.00 . . C
C14 0.1720(7) -0.0250(8) 0.1161(7) 0.027(2) Uani d . 1.00 . . C
H1 0.1214 -0.1612 0.4481 0.0852 Uiso calc . 1.00 . . H
H2 0.1288 0.3912 0.6262 0.0605 Uiso calc . 1.00 . . H
H3 0.1424 0.2158 0.7109 0.0947 Uiso calc . 1.00 . . H
H4 0.1418 0.0374 0.6344 0.0699 Uiso calc . 1.00 . . H
H9 -0.2184 -0.0466 0.1410 0.0331 Uiso calc . 1.00 . . H
H9A 0.3263 0.2177 0.4040 0.0497 Uiso calc . 1.00 . . H
H9B 0.3918 0.1600 0.3530 0.0497 Uiso calc . 1.00 . . H
H10 -0.1480 -0.2059 0.0774 0.0395 Uiso calc . 1.00 . . H
H10A -0.0041 0.3042 0.0909 0.0592 Uiso calc . 1.00 . . H
H10B 0.0851 0.3452 0.0710 0.0592 Uiso calc . 1.00 . . H
H11 0.0277 -0.2036 0.0643 0.0375 Uiso calc . 1.00 . . H
H11A 0.3003 0.1868 0.0765 0.0562 Uiso calc . 1.00 . . H
H11B 0.3179 0.2271 -0.0111 0.0562 Uiso calc . 1.00 . . H
H12A 0.6136 -0.0202 -0.0333 0.0547 Uiso calc . 1.00 . . H
H12B 0.6582 0.0764 -0.0467 0.0547 Uiso calc . 1.00 . . H
H13A 0.0310 0.6324 0.1577 0.0547 Uiso calc . 1.00 . . H
H13B 0.0754 0.5213 0.1875 0.0547 Uiso calc . 1.00 . . H
H14A 0.4105 0.1997 0.6852 0.0547 Uiso calc . 1.00 . . H
H14B 0.3794 0.1544 0.5919 0.0547 Uiso calc . 1.00 . . H

loop_
_atom_site_aniso_label
_atom_site_aniso_U_11
_atom_site_aniso_U_22
_atom_site_aniso_U_33
_atom_site_aniso_U_12
_atom_site_aniso_U_13
_atom_site_aniso_U_23
Ce1 0.0163(3) 0.0142(3) 0.0215(3) -0.00140(10) 0.0062(2) -0.0012(2)
O1 0.068(5) 0.024(4) 0.040(4) -0.003(4) 0.007(4) -0.011(3)
O2 0.044(4) 0.020(3) 0.028(3) 0.002(3) 0.004(3) -0.001(2)
O3 0.074(6) 0.024(4) 0.073(6) 0.002(4) 0.015(5) 0.022(4)
O4 0.035(4) 0.021(3) 0.051(5) -0.001(3) 0.014(3) 0.008(3)
O5 0.013(3) 0.024(3) 0.054(4) 0.001(2) 0.012(3) -0.013(3)
O6 0.017(3) 0.027(3) 0.040(4) 0.000(2) 0.012(3) -0.009(3)
O7 0.030(3) 0.030(4) 0.072(6) -0.001(3) 0.024(3) -0.022(4)
O8 0.024(3) 0.027(3) 0.048(4) -0.004(2) 0.016(3) -0.015(3)
O9 0.028(3) 0.061(5) 0.034(4) -0.005(3) 0.005(3) 0.024(4)
O10 0.036(4) 0.045(4) 0.014(3) -0.004(3) 0.005(3) 0.014(3)
O11 0.029(4) 0.033(4) 0.047(5) -0.001(3) 0.007(3) 0.007(3)
O12 0.038(4) 0.042(4) 0.055(5) -0.003(3) 0.022(4) -0.014(4)
O13 0.27(2) 0.041(6) 0.085(9) -0.007(9) -0.070(10) 0.016(6)
O14 0.140(10) 0.026(4) 0.087(9) 0.013(5) 0.021(8) -0.006(4)
N1 0.022(4) 0.027(4) 0.029(4) 0.001(3) 0.007(3) -0.003(3)
N2 0.013(3) 0.019(3) 0.035(4) 0.000(2) 0.009(3) 0.002(3)
C1 0.045(6) 0.035(5) 0.019(5) 0.007(4) 0.009(4) -0.003(4)
C2 0.079(9) 0.047(6) 0.023(5) 0.012(6) 0.022(5) -0.006(5)
C3 0.12(2) 0.052(9) 0.046(8) -0.005(8) 0.014(9) 0.016(6)
C4 0.091(10) 0.060(8) 0.025(5) 0.004(7) 0.029(6) 0.014(5)
C5 0.042(5) 0.032(5) 0.033(5) 0.004(4) 0.017(4) 0.004(4)
C6 0.031(5) 0.022(4) 0.031(5) 0.000(4) 0.002(4) -0.002(4)
C7 0.038(5) 0.031(5) 0.033(5) -0.010(4) 0.002(4) 0.007(4)
C8 0.028(4) 0.019(4) 0.023(4) 0.002(3) 0.005(3) 0.001(3)
C9 0.020(4) 0.025(4) 0.035(5) -0.003(3) 0.009(3) -0.003(3)
C10 0.035(5) 0.018(4) 0.038(5) -0.008(3) -0.003(4) -0.014(4)
C11 0.032(5) 0.030(5) 0.028(5) 0.002(4) 0.010(4) -0.005(4)
C12 0.029(4) 0.015(3) 0.018(4) 0.000(3) 0.009(3) 0.000(3)
C13 0.018(4) 0.017(4) 0.029(4) 0.001(3) 0.010(3) -0.002(3)
C14 0.028(4) 0.026(4) 0.031(5) -0.002(3) 0.014(4) -0.008(4)

loop_
_atom_type_symbol
_atom_type_description
_atom_type_scat_dispersion_real
_atom_type_scat_dispersion_imag
_atom_type_scat_source
Ce Ce -0.249 2.633
;International Tables for Crystallography
(1992, Vol. C, Tables 4.2.6.8 and 6.1.1.4)
;
O O 0.011 0.006
;International Tables for Crystallography
(1992, Vol. C, Tables 4.2.6.8 and 6.1.1.4)
;
N N 0.006 0.003
;International Tables for Crystallography
(1992, Vol. C, Tables 4.2.6.8 and 6.1.1.4)
;
C C 0.003 0.002
;International Tables for Crystallography
(1992, Vol. C, Tables 4.2.6.8 and 6.1.1.4)
;
H H 0.000 0.000
;International Tables for Crystallography
(1992, Vol. C, Table 6.1.1.4)
;

loop_
_geom_angle_atom_site_label_1
_geom_angle_atom_site_label_2
_geom_angle_atom_site_label_3
_geom_angle_site_symmetry_1
_geom_angle_site_symmetry_3
_geom_angle
_geom_angle_publ_flag
O2 Ce1 O4 . . 123.3(2) yes
O2 Ce1 O5 . 4_555 74.7(2) yes
O2 Ce1 O6 . . 76.4(2) yes
O2 Ce1 O8 . . 153.0(2) yes
O2 Ce1 O9 . . 97.9(2) yes
O2 Ce1 O10 . . 80.5(2) yes
O2 Ce1 N1 . . 61.9(2) yes
O2 Ce1 N2 . . 135.1(2) yes
O4 Ce1 O5 . 4_555 139.7(2) yes
O4 Ce1 O6 . . 83.2(2) yes
O4 Ce1 O8 . . 81.3(2) yes
O4 Ce1 O9 . . 71.3(2) yes
O4 Ce1 O10 . . 140.9(2) yes
O4 Ce1 N1 . . 61.7(2) yes
O4 Ce1 N2 . . 65.4(2) yes
O5 Ce1 O6 4_555 . 136.9(2) yes
O5 Ce1 O8 4_555 . 79.0(2) yes
O5 Ce1 O9 4_555 . 70.6(2) yes
O5 Ce1 O10 4_555 . 71.9(2) yes
O5 Ce1 N1 4_555 . 117.7(2) yes
O5 Ce1 N2 4_555 . 130.4(2) yes
O6 Ce1 O8 . . 121.2(2) yes
O6 Ce1 O9 . . 145.2(2) yes
O6 Ce1 O10 . . 72.3(2) yes
O6 Ce1 N1 . . 73.6(2) yes
O6 Ce1 N2 . . 60.2(2) yes
O8 Ce1 O9 . . 78.7(2) yes
O8 Ce1 O10 . . 85.8(2) yes
O8 Ce1 N1 . . 139.1(2) yes
O8 Ce1 N2 . . 61.7(2) yes
O9 Ce1 O10 . . 141.4(3) yes
O9 Ce1 N1 . . 73.6(2) yes
O9 Ce1 N2 . . 124.1(2) yes
O10 Ce1 N1 . . 133.9(2) yes
O10 Ce1 N2 . . 76.0(2) yes
N1 Ce1 N2 . . 111.8(2) yes
Ce1 O2 C6 . . 126.8(6) yes
C7 O3 H1 . . 110.7 no
Ce1 O4 C7 . . 124.0(6) no
Ce1 O5 C13 4_455 . 142.7(6) no
Ce1 O6 C13 . . 127.2(6) no
Ce1 O8 C14 . . 126.1(6) no
Ce1 O9 H9A . . 90.8 no
Ce1 O9 H9B . . 131.7 no
H9A O9 H9B . . 100.4 no
Ce1 O10 H10A . . 122.9 no
Ce1 O10 H10B . . 132.6 no
H10A O10 H10B . . 95.6 no
H11A O11 H11B . . 101.1 no
H12A O12 H12B . . 89.1 no
H13A O13 H13B . . 103.0 no
H14A O14 H14B . . 99.2 no
Ce1 N1 C1 . . 121.5(6) no
Ce1 N1 C5 . . 121.4(6) no
C1 N1 C5 . . 117.1(9) no
Ce1 N2 C8 . . 122.3(5) no
Ce1 N2 C12 . . 119.2(5) no
C8 N2 C12 . . 117.6(7) no
N1 C1 C2 . . 122.0(10) no
N1 C1 C6 . . 113.3(9) no
C2 C1 C6 . . 124.0(10) no
C1 C2 C3 . . 117.0(10) no
C1 C2 H2 . . 121.5 no
C3 C2 H2 . . 120.9 no
C2 C3 C4 . . 122.0(10) no
C2 C3 H3 . . 119.6 no
C4 C3 H3 . . 118.2 no
C3 C4 C5 . . 116.0(10) no
C3 C4 H4 . . 121.9 no
C5 C4 H4 . . 121.6 no
N1 C5 C4 . . 123.0(10) no
N1 C5 C7 . . 113.7(9) no
C4 C5 C7 . . 122.0(10) no
O1 C6 O2 . . 126.6(9) no
O1 C6 C1 . . 116.9(9) no
O2 C6 C1 . . 116.4(8) no
O3 C7 O4 . . 125.3(10) no
O3 C7 C5 . . 115.0(10) no
O4 C7 C5 . . 119.1(9) no
N2 C8 C9 . . 122.3(8) no
N2 C8 C13 . . 112.7(7) no
C9 C8 C13 . . 124.9(8) no
C8 C9 C10 . . 119.5(8) no
C8 C9 H9 . . 120.2 no
C10 C9 H9 . . 120.2 no
C9 C10 C11 . . 120.5(8) no
C9 C10 H10 . . 119.8 no
C11 C10 H10 . . 119.7 no
C10 C11 C12 . . 117.2(9) no
C10 C11 H11 . . 120.9 no
C12 C11 H11 . . 121.9 no
N2 C12 C11 . . 122.7(8) no
N2 C12 C14 . . 114.8(7) no
C11 C12 C14 . . 122.5(8) no
O5 C13 O6 . . 127.6(8) no
O5 C13 C8 . . 115.8(7) no
O6 C13 C8 . . 116.6(8) no
O7 C14 O8 . . 126.8(9) no
O7 C14 C12 . . 118.2(8) no
O8 C14 C12 . . 114.9(8) no

loop_
_geom_bond_atom_site_label_1
_geom_bond_atom_site_label_2
_geom_bond_site_symmetry_1
_geom_bond_site_symmetry_2
_geom_bond_distance
_geom_bond_publ_flag
Ce1 O2 . . 2.480(7) yes
Ce1 O4 . . 2.556(7) yes
Ce1 O5 . 4_555 2.495(7) yes
Ce1 O6 . . 2.548(7) yes
Ce1 O8 . . 2.520(7) yes
Ce1 O9 . . 2.510(7) yes
Ce1 O10 . . 2.498(7) yes
Ce1 N1 . . 2.631(9) yes
Ce1 N2 . . 2.625(7) yes
O1 C6 . . 1.240(10) yes
O2 C6 . . 1.290(10) yes
O3 C7 . . 1.280(10) yes
O3 H1 . . 0.904 no
O4 C7 . . 1.270(10) yes
O5 C13 . . 1.260(10) yes
O6 C13 . . 1.244(10) yes
O7 C14 . . 1.230(10) yes
O8 C14 . . 1.280(10) yes
O9 H9A . . 0.902 no
O9 H9B . . 0.898 no
O10 H10A . . 0.899 no
O10 H10B . . 0.895 no
O11 H11A . . 0.896 no
O11 H11B . . 0.893 no
O12 H12A . . 0.899 no
O12 H12B . . 0.900 no
O13 H13A . . 0.903 no
O13 H13B . . 0.890 no
O14 H14A . . 0.906 no
O14 H14B . . 0.925 no
N1 C1 . . 1.330(10) yes
N1 C5 . . 1.340(10) yes
N2 C8 . . 1.340(10) yes
N2 C12 . . 1.360(10) yes
C1 C2 . . 1.36(2) yes
C1 C6 . . 1.530(10) yes
C2 C3 . . 1.36(2) yes
C2 H2 . . 0.929 no
C3 C4 . . 1.34(2) yes
C3 H3 . . 0.933 no
C4 C5 . . 1.37(2) yes
C4 H4 . . 0.930 no
C5 C7 . . 1.510(10) yes
C8 C9 . . 1.370(10) yes
C8 C13 . . 1.510(10) yes
C9 C10 . . 1.350(10) yes
C9 H9 . . 0.929 no
C10 C11 . . 1.390(10) yes
C10 H10 . . 0.930 no
C11 C12 . . 1.380(10) yes
C11 H11 . . 0.930 no
C12 C14 . . 1.530(10) yes

loop_
_geom_contact_atom_site_label_1
_geom_contact_atom_site_label_2
_geom_contact_distance
_geom_contact_site_symmetry_2
Ce1 O4 2.556(7) .
Ce1 O6 2.548(7) .
Ce1 O8 2.520(7) .
Ce1 O9 2.510(7) .
Ce1 N1 2.631(9) .
Ce1 N2 2.625(7) .
O1 O14 2.670(10) 2_556
O1 O9 2.710(10) 2_556
O1 C7 3.180(10) 2_556
O1 C5 3.300(10) 2_556
O1 O1 3.46(2) 3_566
O1 O3 3.510(10) 2_556
O1 O4 3.580(10) 2_556
O2 O3 3.580(10) 2_556
O3 O14 2.550(10) 2_546
O3 C6 3.200(10) 2_546
O3 C1 3.34(2) 2_546
O3 C5 3.35(2) 3_556
O3 C4 3.37(2) 3_556
O3 O9 3.450(10) 2_546
O4 O14 3.200(10) 2_546
O5 O9 2.890(10) 4_455
O5 O10 2.931(9) 4_455
O5 O8 3.191(9) 4_455
O5 O11 3.240(10) 4_455
O6 O9 2.740(10) 4_455
O6 O11 3.380(10) 4_455
O7 O12 2.740(10) 3_655
O7 O11 2.870(10) 2_545
O7 C9 3.450(10) 3_555
O8 O12 3.570(10) 3_655
O10 O12 2.670(10) 4_455
O10 O11 2.737(10) 4_455
O10 O12 3.480(10) 2_555
O10 C11 3.590(10) 3_555
O11 O12 2.890(10) 3_655
O11 C10 3.450(10) 3_555
O11 C11 3.530(10) 2_555
O12 O13 3.06(2) 2_545
O12 O12 3.09(2) 3_655
O12 C14 3.480(10) 3_655
O12 C10 3.550(10) 2_555
O13 O14 2.75(2) 2_556
O13 C11 3.430(10) 1_565
O14 C7 3.220(10) 2_556
O14 C6 3.490(10) 2_546
C3 C9 3.59(2) 3_556
C6 C7 3.350(10) 2_556
C10 C14 3.510(10) 3_555

loop_
_geom_torsion_atom_site_label_1
_geom_torsion_atom_site_label_2
_geom_torsion_atom_site_label_3
_geom_torsion_atom_site_label_4
_geom_torsion_site_symmetry_2
_geom_torsion_site_symmetry_3
_geom_torsion_site_symmetry_4
_geom_torsion
_geom_torsion_publ_flag
Ce1 O2 C6 O1 . . . 177.7(8) no
Ce1 O2 C6 C1 . . . -5.0(10) no
Ce1 O4 C7 O3 . . . 178.1(8) no
Ce1 O4 C7 C5 . . . 2.0(10) no
Ce1 O6 C13 O5 . . . -173.0(7) no
Ce1 O6 C13 C8 . . . 6.0(10) no
Ce1 O8 C14 O7 . . . -163.2(8) no
Ce1 O8 C14 C12 . . . 14.0(10) no
Ce1 N1 C1 C2 . . . -173.2(10) no
Ce1 N1 C1 C6 . . . 2.0(10) no
Ce1 N1 C5 C4 . . . 171.0(10) no
Ce1 N1 C5 C7 . . . -4.0(10) no
Ce1 N2 C8 C9 . . . -166.4(6) no
Ce1 N2 C8 C13 . . . 10.4(9) no
Ce1 N2 C12 C11 . . . 164.1(6) no
Ce1 N2 C12 C14 . . . -14.9(9) no
O1 C6 C1 N1 . . . 178.8(9) no
O1 C6 C1 C2 . . . -5.0(10) no
O2 Ce1 O4 C7 . . . -9.3(8) no
O2 Ce1 O6 C13 . . . 167.0(8) no
O2 Ce1 O8 C14 . . . -151.4(6) no
O2 Ce1 N1 C1 . . . -3.5(7) no
O2 Ce1 N1 C5 . . . 178.0(8) no
O2 Ce1 N2 C8 . . . -22.7(8) no
O2 Ce1 N2 C12 . . . 168.5(5) no
O2 C6 C1 N1 . . . 1.0(10) no
O2 C6 C1 C2 . . . 177.0(10) no
O3 C7 C5 N1 . . . -174.8(9) no
O3 C7 C5 C4 . . . 9.0(10) no
O4 Ce1 O2 C6 . . . 10.9(8) no
O4 Ce1 O6 C13 . . . -66.3(7) no
O4 Ce1 O8 C14 . . . 50.9(7) no
O4 Ce1 N1 C1 . . . -177.6(8) no
O4 Ce1 N1 C5 . . . 3.8(7) no
O4 Ce1 N2 C8 . . . 90.7(7) no
O4 Ce1 N2 C12 . . . -78.1(6) no
O4 C7 C5 N1 . . . 1.0(10) no
O4 C7 C5 C4 . . . -174.0(10) no
O5 Ce1 O2 C6 4_455 4_455 4_455 129.1(8) no
O5 Ce1 O4 C7 4_455 4_455 4_455 -97.4(8) no
O5 Ce1 O6 C13 4_455 4_455 4_455 -117.9(7) no
O5 Ce1 O8 C14 4_455 4_455 4_455 164.4(7) no
O5 Ce1 N1 C1 4_455 4_455 4_455 -48.3(8) no
O5 Ce1 N1 C5 4_455 4_455 4_455 130.2(7) no
O5 Ce1 N2 C8 4_455 4_455 4_455 133.9(6) no
O5 Ce1 N2 C12 4_455 4_455 4_455 -57.2(7) no
O5 C13 C8 N2 . . . 168.8(8) no
O5 C13 C8 C9 . . . -14.0(10) no
O6 Ce1 O2 C6 . . . 83.2(8) no
O6 Ce1 O4 C7 . . . -78.2(8) no
O6 Ce1 O8 C14 . . . -25.6(8) no
O6 Ce1 N1 C1 . . . -86.5(8) no
O6 Ce1 N1 C5 . . . 94.9(7) no
O6 Ce1 N2 C8 . . . -5.7(6) no
O6 Ce1 N2 C12 . . . -174.6(7) no
O6 C13 C8 N2 . . . -10.0(10) no
O6 C13 C8 C9 . . . 166.2(9) no
O7 C14 C12 N2 . . . 179.1(8) no
O7 C14 C12 C11 . . . .0(10) no
O8 Ce1 O2 C6 . . . -142.3(7) no
O8 Ce1 O4 C7 . . . 158.8(8) no
O8 Ce1 O6 C13 . . . 9.2(8) no
O8 Ce1 N1 C1 . . . 154.4(7) no
O8 Ce1 N1 C5 . . . -24.1(9) no
O8 Ce1 N2 C8 . . . -176.0(7) no
O8 Ce1 N2 C12 . . . 15.1(6) no
O8 C14 C12 N2 . . . 1.0(10) no
O8 C14 C12 C11 . . . -177.5(8) no
O9 Ce1 O2 C6 . . . -61.8(8) no
O9 Ce1 O4 C7 . . . 77.8(8) no
O9 Ce1 O6 C13 . . . -108.8(8) no
O9 Ce1 O8 C14 . . . 123.5(7) no
O9 Ce1 N1 C1 . . . 105.2(8) no
O9 Ce1 N1 C5 . . . -73.4(7) no
O9 Ce1 N2 C8 . . . 133.3(6) no
O9 Ce1 N2 C12 . . . -35.6(7) no
O10 Ce1 O2 C6 . . . 157.2(8) no
O10 Ce1 O4 C7 . . . -129.0(7) no
O10 Ce1 O6 C13 . . . 82.8(7) no
O10 Ce1 O8 C14 . . . -92.1(7) no
O10 Ce1 N1 C1 . . . -42.7(9) no
O10 Ce1 N1 C5 . . . 138.7(7) no
O10 Ce1 N2 C8 . . . -83.2(6) no
O10 Ce1 N2 C12 . . . 107.9(6) no
N1 Ce1 O2 C6 . . . 4.7(7) no
N1 Ce1 O4 C7 . . . -3.1(7) no
N1 Ce1 O6 C13 . . . -128.8(7) no
N1 Ce1 O8 C14 . . . 75.6(8) no
N1 Ce1 N2 C8 . . . 48.9(7) no
N1 Ce1 N2 C12 . . . -120.0(6) no
N1 C1 C2 C3 . . . 0(2) no
N1 C5 C4 C3 . . . 4(2) no
N2 Ce1 O2 C6 . . . 98.3(8) no
N2 Ce1 O4 C7 . . . -138.4(8) no
N2 Ce1 O6 C13 . . . -0.8(7) no
N2 Ce1 O8 C14 . . . -15.8(6) no
N2 Ce1 N1 C1 . . . -134.0(8) no
N2 Ce1 N1 C5 . . . 47.4(8) no
N2 C8 C9 C10 . . . 1.0(10) no
N2 C12 C11 C10 . . . 4.0(10) no
C1 N1 C5 C4 . . . -7.0(10) no
C1 N1 C5 C7 . . . 177.1(9) no
C1 C2 C3 C4 . . . -2(2) no
C2 C1 N1 C5 . . . 5.0(10) no
C2 C3 C4 C5 . . . 0(2) no
C3 C2 C1 C6 . . . -175.0(10) no
C3 C4 C5 C7 . . . 179.0(10) no
C5 N1 C1 C6 . . . -179.0(9) no
C8 N2 C12 C11 . . . -5.0(10) no
C8 N2 C12 C14 . . . 175.7(7) no
C8 C9 C10 C11 . . . -2.0(10) no
C9 C8 N2 C12 . . . 2.0(10) no
C9 C10 C11 C12 . . . .0(10) no
C10 C9 C8 C13 . . . -175.4(9) no
C10 C11 C12 C14 . . . -176.9(8) no
C12 N2 C8 C13 . . . 179.4(7) no
C12 N2 C8 C13 . . . 179.4(7) no
